data_4072814
loop_
_publ_author_name
'Siemeling, Ulrich'
'Auch, Tanja-Corinna'
'Tomm, Sabine'
'Fink, Heinrich'
'Bruhn, Clemens'
'Neumann, Beate'
'Stammler, Hans-Georg'

_publ_section_title
;
 Zirconium Chelates of a Bulky Ferrocene-Based Diamido Ligand
;
_journal_issue 4
_journal_name_full Organometallics
_journal_page_first 1112
_journal_paper_doi 10.1021/om061063e
_journal_volume 26
_journal_year 2007
_chemical_formula_moiety '2(C54 H68 Fe N2 Zr), C7 H7'
_chemical_formula_sum 'C115 H143 Fe2 N4 Zr2'
_chemical_formula_weight 1875.47
_chemical_name_systematic
;
 ?
;
_space_group_IT_number 2
_symmetry_cell_setting triclinic
_symmetry_space_group_name_Hall '-P 1'
_symmetry_space_group_name_H-M 'P -1'
_atom_sites_solution_hydrogens geom
_atom_sites_solution_primary direct
_atom_sites_solution_secondary difmap
_audit_creation_method SHELXL-97
_cell_angle_alpha 104.515(5)
_cell_angle_beta 102.502(5)
_cell_angle_gamma 95.830(6)
_cell_formula_units_Z 1
_cell_length_a 12.2718(9)
_cell_length_b 14.0496(10)
_cell_length_c 15.2858(10)
_cell_measurement_reflns_used 41014
_cell_measurement_temperature 153(2)
_cell_measurement_theta_max 25.63
_cell_measurement_theta_min 1.42
_cell_volume 2456.8(3)
_computing_structure_refinement 'SHELXL-97 (Sheldrick, 1997)'
_computing_structure_solution 'SHELXS-97 (Sheldrick, 1990)'
_diffrn_ambient_temperature 153(2)
_diffrn_detector 'image plate (34 cm diameter)'
_diffrn_detector_area_resol_mean 6.67
_diffrn_detector_type STOE
_diffrn_measured_fraction_theta_full 0.991
_diffrn_measured_fraction_theta_max 0.991
_diffrn_measurement_details ' 360 frames, detector distance = 135 mm'
_diffrn_measurement_device '2-circle goniometer'
_diffrn_measurement_device_type 'STOE IPDS 2'
_diffrn_measurement_method 'rotation method'
_diffrn_radiation_collimation '0.5 mm diameter, multiple pinhole'
_diffrn_radiation_monochromator 'plane graphite'
_diffrn_radiation_polarisn_norm 0
_diffrn_radiation_type 'Mo K\a'
_diffrn_radiation_wavelength 0.71073
_diffrn_reflns_av_R_equivalents 0.0694
_diffrn_reflns_av_sigmaI/netI 0.0475
_diffrn_reflns_limit_h_max 14
_diffrn_reflns_limit_h_min -14
_diffrn_reflns_limit_k_max 16
_diffrn_reflns_limit_k_min -16
_diffrn_reflns_limit_l_max 18
_diffrn_reflns_limit_l_min -17
_diffrn_reflns_number 31993
_diffrn_reflns_theta_full 25.00
_diffrn_reflns_theta_max 25.00
_diffrn_reflns_theta_min 1.42
_diffrn_source 'sealed X-ray tube, 12 x 0.4 mm long-fine focus'
_diffrn_source_current 30
_diffrn_source_power 1.50
_diffrn_source_voltage 50
_diffrn_standards_decay_% none
_exptl_absorpt_coefficient_mu 0.546
_exptl_absorpt_correction_T_max 0.9346
_exptl_absorpt_correction_T_min 0.7619
_exptl_absorpt_correction_type integration
_exptl_absorpt_process_details 'X-red ver. 1.06 (Stoe & Cie. 2001)'
_exptl_crystal_colour yellow
_exptl_crystal_density_diffrn 1.268
_exptl_crystal_density_method 'not measured'
_exptl_crystal_description plate
_exptl_crystal_F_000 993
_exptl_crystal_size_max 0.74
_exptl_crystal_size_mid 0.62
_exptl_crystal_size_min 0.12
_refine_diff_density_max 0.708
_refine_diff_density_min -1.100
_refine_diff_density_rms 0.073
_refine_ls_extinction_coef 0.0052(7)
_refine_ls_extinction_expression Fc^*^=kFc[1+0.001xFc^2^\l^3^/sin(2\q)]^-1/4^
_refine_ls_extinction_method SHELXL
_refine_ls_goodness_of_fit_ref 1.017
_refine_ls_hydrogen_treatment constr
_refine_ls_matrix_type full
_refine_ls_number_parameters 573
_refine_ls_number_reflns 8579
_refine_ls_number_restraints 1
_refine_ls_restrained_S_all 1.018
_refine_ls_R_factor_all 0.0487
_refine_ls_R_factor_gt 0.0407
_refine_ls_shift/su_max 0.006
_refine_ls_shift/su_mean 0.000
_refine_ls_structure_factor_coef Fsqd
_refine_ls_weighting_details 'calc w=1/[\s^2^(Fo^2^)+(0.0739P)^2^+0.0000P] where P=(Fo^2^+2Fc^2^)/3'
_refine_ls_weighting_scheme calc
_refine_ls_wR_factor_gt 0.1060
_refine_ls_wR_factor_ref 0.1093
_reflns_number_gt 7166
_reflns_number_total 8579
_reflns_threshold_expression >2sigma(I)
_cod_data_source_file om061063esi20061120_120547.cif
_cod_data_source_block i0117
_cod_original_sg_symbol_H-M P-1
_cod_database_code 4072814

loop_
_symmetry_equiv_pos_as_xyz
'x, y, z'
'-x, -y, -z'

loop_
_atom_site_label
_atom_site_type_symbol
_atom_site_fract_x
_atom_site_fract_y
_atom_site_fract_z
_atom_site_U_iso_or_equiv
_atom_site_adp_type
_atom_site_occupancy
_atom_site_symmetry_multiplicity
_atom_site_calc_flag
_atom_site_refinement_flags
C1 C 0.9833(2) 0.14698(19) 0.92586(18) 0.0377(6) Uani 1 1 d .
C2 C 0.9987(2) 0.2264(2) 1.01056(18) 0.0442(6) Uani 1 1 d .
H2A H 1.0497 0.2875 1.0286 0.053 Uiso 1 1 calc R
C3 C 0.9246(2) 0.1973(2) 1.0621(2) 0.0485(7) Uani 1 1 d .
H3A H 0.9164 0.2358 1.1203 0.058 Uiso 1 1 calc R
C4 C 0.8651(3) 0.1010(2) 1.0116(2) 0.0497(7) Uani 1 1 d .
H4A H 0.8109 0.0632 1.0309 0.060 Uiso 1 1 calc R
C5 C 0.8992(2) 0.0696(2) 0.9275(2) 0.0454(6) Uani 1 1 d .
H5A H 0.8711 0.0081 0.8805 0.054 Uiso 1 1 calc R
C6 C 0.7766(2) 0.26359(19) 0.82896(17) 0.0345(5) Uani 1 1 d .
C7 C 0.7841(2) 0.3301(2) 0.91909(18) 0.0404(6) Uani 1 1 d .
H7A H 0.8288 0.3945 0.9450 0.049 Uiso 1 1 calc R
C8 C 0.7127(2) 0.2825(2) 0.9627(2) 0.0436(6) Uani 1 1 d .
H8A H 0.7009 0.3099 1.0227 0.052 Uiso 1 1 calc R
C9 C 0.6622(2) 0.1874(2) 0.9017(2) 0.0463(7) Uani 1 1 d .
H9A H 0.6107 0.1400 0.9138 0.056 Uiso 1 1 calc R
C10 C 0.7014(2) 0.1745(2) 0.81941(19) 0.0423(6) Uani 1 1 d .
H10A H 0.6814 0.1170 0.7672 0.051 Uiso 1 1 calc R
C11 C 1.11657(19) 0.08045(18) 0.83837(17) 0.0335(5) Uani 1 1 d .
C12 C 1.2310(2) 0.10800(18) 0.88985(17) 0.0348(5) Uani 1 1 d .
C13 C 1.3060(2) 0.04284(19) 0.87031(17) 0.0358(5) Uani 1 1 d .
H13A H 1.3829 0.0614 0.9047 0.043 Uiso 1 1 calc R
C14 C 1.2730(2) -0.04860(19) 0.80242(18) 0.0355(5) Uani 1 1 d .
C15 C 1.1596(2) -0.07471(19) 0.75405(18) 0.0364(5) Uani 1 1 d .
H15A H 1.1353 -0.1372 0.7080 0.044 Uiso 1 1 calc R
C16 C 1.0800(2) -0.01236(19) 0.77062(17) 0.0357(5) Uani 1 1 d .
C17 C 1.2738(2) 0.20511(19) 0.96751(18) 0.0394(6) Uani 1 1 d .
H17A H 1.2144 0.2485 0.9617 0.047 Uiso 1 1 calc R
C18 C 1.2878(3) 0.1845(2) 1.0628(2) 0.0507(7) Uani 1 1 d .
H18A H 1.3424 0.1389 1.0692 0.061 Uiso 1 1 calc R
H18B H 1.2146 0.1541 1.0677 0.061 Uiso 1 1 calc R
H18C H 1.3152 0.2472 1.1124 0.061 Uiso 1 1 calc R
C19 C 1.3830(2) 0.2621(2) 0.9600(2) 0.0522(7) Uani 1 1 d .
H19C H 1.4039 0.3260 1.0087 0.063 Uiso 1 1 calc R
H19B H 1.3712 0.2742 0.8985 0.063 Uiso 1 1 calc R
H19A H 1.4439 0.2226 0.9681 0.063 Uiso 1 1 calc R
C20 C 1.3559(2) -0.11995(19) 0.78494(19) 0.0392(6) Uani 1 1 d .
H20A H 1.3156 -0.1778 0.7304 0.047 Uiso 1 1 calc R
C21 C 1.3918(3) -0.1602(2) 0.8691(2) 0.0532(7) Uani 1 1 d .
H21A H 1.3244 -0.1908 0.8828 0.064 Uiso 1 1 calc R
H21B H 1.4335 -0.1053 0.9233 0.064 Uiso 1 1 calc R
H21C H 1.4403 -0.2102 0.8550 0.064 Uiso 1 1 calc R
C22 C 1.4592(2) -0.0736(2) 0.7609(2) 0.0504(7) Uani 1 1 d .
H22C H 1.5108 -0.1221 0.7523 0.060 Uiso 1 1 calc R
H22B H 1.4982 -0.0143 0.8117 0.060 Uiso 1 1 calc R
H22A H 1.4352 -0.0546 0.7031 0.060 Uiso 1 1 calc R
C23 C 0.9577(2) -0.0489(2) 0.71449(19) 0.0400(6) Uani 1 1 d .
H23A H 0.9127 0.0048 0.7332 0.048 Uiso 1 1 calc R
C24 C 0.9077(2) -0.1426(2) 0.7365(2) 0.0492(7) Uani 1 1 d .
H24A H 0.9193 -0.1296 0.8042 0.059 Uiso 1 1 calc R
H24B H 0.9455 -0.1983 0.7130 0.059 Uiso 1 1 calc R
H24C H 0.8265 -0.1597 0.7063 0.059 Uiso 1 1 calc R
C25 C 0.9453(2) -0.0711(2) 0.6096(2) 0.0514(7) Uani 1 1 d .
H25C H 0.8650 -0.0906 0.5767 0.062 Uiso 1 1 calc R
H25B H 0.9861 -0.1256 0.5892 0.062 Uiso 1 1 calc R
H25A H 0.9768 -0.0115 0.5954 0.062 Uiso 1 1 calc R
C26 C 0.75253(19) 0.30174(18) 0.68203(16) 0.0330(5) Uani 1 1 d .
C27 C 0.7137(2) 0.39410(18) 0.69198(17) 0.0351(5) Uani 1 1 d .
C28 C 0.6321(2) 0.40663(19) 0.61874(17) 0.0366(5) Uani 1 1 d .
H28A H 0.6057 0.4687 0.6262 0.044 Uiso 1 1 calc R
C29 C 0.5875(2) 0.33277(19) 0.53561(18) 0.0374(5) Uani 1 1 d .
C30 C 0.6298(2) 0.2438(2) 0.52560(18) 0.0391(6) Uani 1 1 d .
H30A H 0.6026 0.1931 0.4681 0.047 Uiso 1 1 calc R
C31 C 0.7106(2) 0.22565(18) 0.59642(17) 0.0348(5) Uani 1 1 d .
C32 C 0.7551(2) 0.48043(19) 0.78035(18) 0.0413(6) Uani 1 1 d .
H32A H 0.8201 0.4629 0.8220 0.050 Uiso 1 1 calc R
C33 C 0.7974(3) 0.5773(2) 0.7594(2) 0.0560(8) Uani 1 1 d .
H33A H 0.7337 0.5993 0.7233 0.067 Uiso 1 1 calc R
H33B H 0.8542 0.5652 0.7234 0.067 Uiso 1 1 calc R
H33C H 0.8315 0.6291 0.8183 0.067 Uiso 1 1 calc R
C34 C 0.6628(3) 0.4975(2) 0.8328(2) 0.0540(7) Uani 1 1 d .
H34C H 0.6935 0.5501 0.8916 0.065 Uiso 1 1 calc R
H34B H 0.6363 0.4357 0.8461 0.065 Uiso 1 1 calc R
H34A H 0.5994 0.5176 0.7944 0.065 Uiso 1 1 calc R
C35 C 0.4964(2) 0.3486(2) 0.45804(19) 0.0417(6) Uani 1 1 d .
H35A H 0.4690 0.4116 0.4844 0.050 Uiso 1 1 calc R
C36 C 0.3944(2) 0.2646(2) 0.4234(2) 0.0535(7) Uani 1 1 d .
H36A H 0.3636 0.2579 0.4760 0.064 Uiso 1 1 calc R
H36B H 0.4181 0.2019 0.3954 0.064 Uiso 1 1 calc R
H36C H 0.3362 0.2801 0.3765 0.064 Uiso 1 1 calc R
C37 C 0.5454(3) 0.3627(2) 0.3774(2) 0.0496(7) Uani 1 1 d .
H37C H 0.4852 0.3717 0.3278 0.060 Uiso 1 1 calc R
H37B H 0.5777 0.3037 0.3527 0.060 Uiso 1 1 calc R
H37A H 0.6047 0.4217 0.3999 0.060 Uiso 1 1 calc R
C38 C 0.7492(2) 0.12452(19) 0.57646(18) 0.0390(6) Uani 1 1 d .
H38A H 0.8088 0.1235 0.6323 0.047 Uiso 1 1 calc R
C39 C 0.6522(2) 0.0396(2) 0.5593(2) 0.0498(7) Uani 1 1 d .
H39A H 0.5964 0.0349 0.5011 0.060 Uiso 1 1 calc R
H39B H 0.6160 0.0527 0.6113 0.060 Uiso 1 1 calc R
H39C H 0.6817 -0.0232 0.5543 0.060 Uiso 1 1 calc R
C40 C 0.8012(2) 0.1077(2) 0.49226(19) 0.0476(6) Uani 1 1 d .
H40A H 0.7425 0.1030 0.4358 0.057 Uiso 1 1 calc R
H40B H 0.8328 0.0457 0.4848 0.057 Uiso 1 1 calc R
H40C H 0.8614 0.1637 0.5024 0.057 Uiso 1 1 calc R
C41 C 1.0879(2) 0.4063(2) 0.9031(2) 0.0477(7) Uani 1 1 d .
H41A H 1.0330 0.4420 0.9315 0.057 Uiso 1 1 calc R
H41B H 1.1437 0.3917 0.9533 0.057 Uiso 1 1 calc R
C42 C 1.1464(2) 0.46923(19) 0.85709(19) 0.0421(6) Uani 1 1 d .
C43 C 1.2628(3) 0.4865(3) 0.8725(3) 0.0638(9) Uani 1 1 d .
H43A H 1.3096 0.4586 0.9142 0.077 Uiso 1 1 calc R
C44 C 1.3116(4) 0.5488(3) 0.8228(3) 0.0902(15) Uani 1 1 d .
H44A H 1.3913 0.5637 0.8323 0.108 Uiso 1 1 calc R
C45 C 1.2387(5) 0.5859(3) 0.7614(3) 0.0818(13) Uani 1 1 d .
H45A H 1.2702 0.6272 0.7295 0.098 Uiso 1 1 calc R
C46 C 1.1256(5) 0.5658(3) 0.7452(3) 0.0862(13) Uani 1 1 d .
H46A H 1.0779 0.5909 0.7016 0.103 Uiso 1 1 calc R
C47 C 1.0815(4) 0.5092(3) 0.7924(2) 0.0675(9) Uani 1 1 d .
H47A H 1.0015 0.4955 0.7810 0.081 Uiso 1 1 calc R
C48 C 1.0585(2) 0.2303(2) 0.6656(2) 0.0505(7) Uani 1 1 d .
H48A H 1.0219 0.1620 0.6277 0.061 Uiso 1 1 calc R
H48B H 1.0282 0.2761 0.6302 0.061 Uiso 1 1 calc R
C49 C 1.1842(2) 0.2374(2) 0.66769(19) 0.0451(6) Uani 1 1 d .
C50 C 1.2423(3) 0.1589(2) 0.6774(2) 0.0510(7) Uani 1 1 d .
H50A H 1.2020 0.0980 0.6785 0.061 Uiso 1 1 calc R
C51 C 1.3575(3) 0.1680(3) 0.6855(2) 0.0590(8) Uani 1 1 d .
H51A H 1.3948 0.1132 0.6921 0.071 Uiso 1 1 calc R
C52 C 1.4195(3) 0.2556(3) 0.6843(2) 0.0596(8) Uani 1 1 d .
H52A H 1.4987 0.2618 0.6903 0.071 Uiso 1 1 calc R
C53 C 1.3629(3) 0.3334(2) 0.6741(3) 0.0610(8) Uani 1 1 d .
H53A H 1.4036 0.3939 0.6724 0.073 Uiso 1 1 calc R
C54 C 1.2469(3) 0.3250(2) 0.6661(2) 0.0518(7) Uani 1 1 d .
H54A H 1.2099 0.3799 0.6596 0.062 Uiso 1 1 calc R
C55 C 0.9166(7) 0.5430(7) 0.5149(4) 0.130(3) Uani 1 1 d D
C56 C 1.0132(11) 0.5953(7) 0.5046(5) 0.178(5) Uani 1 1 d D
H56 H 1.0099 0.6628 0.5057 0.214 Uiso 1 1 calc R
C57 C 0.8979(10) 0.4332(10) 0.5056(7) 0.207(6) Uani 1 1 d D
H57 H 0.8311 0.3939 0.5073 0.248 Uiso 1 1 calc R
C58 C 0.8251(11) 0.5637(12) 0.5265(8) 0.123(5) Uani 0.50 1 d P
H58A H 0.8366 0.6305 0.5698 0.184 Uiso 0.50 1 calc PR
H58B H 0.7903 0.5149 0.5525 0.184 Uiso 0.50 1 calc PR
H58C H 0.7754 0.5621 0.4665 0.184 Uiso 0.50 1 calc PR
N1 N 1.03962(16) 0.15013(16) 0.85425(14) 0.0349(4) Uani 1 1 d .
N2 N 0.82997(17) 0.28316(15) 0.75955(14) 0.0346(4) Uani 1 1 d .
Fe Fe 0.83430(3) 0.19909(3) 0.93361(2) 0.03263(11) Uani 1 1 d .
Zr Zr 0.995495(18) 0.260581(17) 0.794240(16) 0.03332(10) Uani 1 1 d .

loop_
_atom_site_aniso_label
_atom_site_aniso_U_11
_atom_site_aniso_U_22
_atom_site_aniso_U_33
_atom_site_aniso_U_23
_atom_site_aniso_U_13
_atom_site_aniso_U_12
C1 0.0357(12) 0.0461(14) 0.0397(14) 0.0199(12) 0.0118(10) 0.0194(11)
C2 0.0395(13) 0.0613(17) 0.0332(13) 0.0155(13) 0.0060(11) 0.0163(12)
C3 0.0442(14) 0.074(2) 0.0355(14) 0.0238(14) 0.0111(12) 0.0251(14)
C4 0.0561(16) 0.0583(18) 0.0577(18) 0.0365(16) 0.0296(14) 0.0293(14)
C5 0.0507(15) 0.0432(15) 0.0571(17) 0.0252(14) 0.0250(13) 0.0221(12)
C6 0.0340(12) 0.0402(13) 0.0314(12) 0.0125(11) 0.0058(10) 0.0144(10)
C7 0.0483(14) 0.0426(14) 0.0369(14) 0.0156(12) 0.0134(11) 0.0199(11)
C8 0.0485(15) 0.0524(16) 0.0405(14) 0.0178(13) 0.0191(12) 0.0260(12)
C9 0.0352(13) 0.0624(18) 0.0462(15) 0.0211(14) 0.0124(12) 0.0104(12)
C10 0.0355(13) 0.0516(15) 0.0375(14) 0.0120(12) 0.0054(11) 0.0059(11)
C11 0.0324(12) 0.0379(13) 0.0361(13) 0.0163(11) 0.0104(10) 0.0136(10)
C12 0.0337(12) 0.0382(13) 0.0340(13) 0.0120(11) 0.0075(10) 0.0103(10)
C13 0.0298(11) 0.0420(13) 0.0376(13) 0.0126(11) 0.0086(10) 0.0106(10)
C14 0.0348(12) 0.0391(13) 0.0354(13) 0.0129(11) 0.0089(10) 0.0121(10)
C15 0.0357(12) 0.0370(13) 0.0353(13) 0.0096(11) 0.0062(10) 0.0080(10)
C16 0.0341(12) 0.0415(13) 0.0355(13) 0.0168(11) 0.0084(10) 0.0099(10)
C17 0.0325(12) 0.0412(14) 0.0426(14) 0.0088(12) 0.0057(10) 0.0138(10)
C18 0.0499(15) 0.0563(17) 0.0399(15) 0.0058(13) 0.0054(12) 0.0141(13)
C19 0.0443(15) 0.0416(15) 0.067(2) 0.0070(14) 0.0163(14) 0.0065(12)
C20 0.0348(12) 0.0390(13) 0.0430(14) 0.0087(12) 0.0086(11) 0.0118(10)
C21 0.0526(16) 0.0508(16) 0.0626(19) 0.0221(15) 0.0133(14) 0.0253(13)
C22 0.0471(15) 0.0478(16) 0.0594(18) 0.0105(14) 0.0210(14) 0.0168(13)
C23 0.0341(12) 0.0427(14) 0.0422(14) 0.0127(12) 0.0054(11) 0.0094(11)
C24 0.0374(13) 0.0491(16) 0.0552(17) 0.0128(14) 0.0038(12) 0.0019(12)
C25 0.0416(14) 0.0660(19) 0.0440(16) 0.0166(14) 0.0017(12) 0.0140(13)
C26 0.0311(11) 0.0397(13) 0.0298(12) 0.0114(11) 0.0064(9) 0.0120(10)
C27 0.0329(12) 0.0386(13) 0.0334(13) 0.0105(11) 0.0057(10) 0.0095(10)
C28 0.0365(12) 0.0380(13) 0.0367(13) 0.0113(11) 0.0081(10) 0.0130(10)
C29 0.0356(12) 0.0431(14) 0.0342(13) 0.0122(11) 0.0060(10) 0.0120(10)
C30 0.0392(13) 0.0421(14) 0.0321(13) 0.0052(11) 0.0042(10) 0.0130(11)
C31 0.0337(12) 0.0391(13) 0.0336(13) 0.0110(11) 0.0090(10) 0.0124(10)
C32 0.0455(14) 0.0391(13) 0.0344(13) 0.0064(11) 0.0005(11) 0.0157(11)
C33 0.0603(18) 0.0402(15) 0.0522(18) 0.0091(13) -0.0124(14) 0.0066(13)
C34 0.0582(17) 0.0583(18) 0.0401(16) 0.0040(14) 0.0044(13) 0.0278(14)
C35 0.0423(14) 0.0430(14) 0.0382(14) 0.0105(12) 0.0029(11) 0.0167(11)
C36 0.0425(15) 0.0585(18) 0.0524(18) 0.0148(15) -0.0038(13) 0.0124(13)
C37 0.0546(16) 0.0544(17) 0.0408(15) 0.0173(13) 0.0038(12) 0.0208(13)
C38 0.0414(13) 0.0404(13) 0.0325(13) 0.0070(11) 0.0032(10) 0.0153(11)
C39 0.0515(16) 0.0430(15) 0.0497(17) 0.0072(13) 0.0071(13) 0.0103(12)
C40 0.0482(15) 0.0523(16) 0.0416(15) 0.0092(13) 0.0086(12) 0.0211(13)
C41 0.0467(15) 0.0448(15) 0.0455(16) 0.0086(13) 0.0066(12) 0.0009(12)
C42 0.0485(15) 0.0347(13) 0.0401(14) 0.0043(11) 0.0118(12) 0.0070(11)
C43 0.0490(17) 0.0605(19) 0.069(2) -0.0073(17) 0.0227(16) -0.0035(15)
C44 0.085(3) 0.074(3) 0.091(3) -0.027(2) 0.050(3) -0.015(2)
C45 0.130(4) 0.053(2) 0.066(2) 0.0085(19) 0.047(3) 0.000(2)
C46 0.130(4) 0.072(3) 0.073(3) 0.032(2) 0.043(3) 0.024(3)
C47 0.091(3) 0.065(2) 0.055(2) 0.0235(17) 0.0228(18) 0.0294(19)
C48 0.0425(14) 0.0463(15) 0.0572(18) 0.0161(14) 0.0005(13) 0.0050(12)
C49 0.0515(15) 0.0467(15) 0.0337(13) 0.0058(12) 0.0106(12) 0.0068(12)
C50 0.0615(18) 0.0497(16) 0.0501(17) 0.0174(14) 0.0243(14) 0.0169(14)
C51 0.071(2) 0.0594(19) 0.063(2) 0.0262(17) 0.0317(16) 0.0273(16)
C52 0.0554(18) 0.066(2) 0.067(2) 0.0214(17) 0.0300(16) 0.0155(15)
C53 0.0646(19) 0.0488(17) 0.074(2) 0.0154(16) 0.0300(17) 0.0058(15)
C54 0.0580(17) 0.0439(15) 0.0545(18) 0.0128(14) 0.0170(14) 0.0095(13)
C55 0.174(7) 0.166(7) 0.058(3) 0.045(4) 0.010(4) 0.073(6)
C56 0.260(11) 0.155(6) 0.074(4) 0.069(5) -0.034(6) -0.096(8)
C57 0.222(11) 0.321(18) 0.091(5) 0.097(8) 0.002(7) 0.087(11)
C58 0.109(8) 0.179(13) 0.076(7) 0.060(8) 0.005(6) -0.012(9)
N1 0.0322(10) 0.0429(11) 0.0360(11) 0.0162(10) 0.0115(8) 0.0161(9)
N2 0.0358(10) 0.0391(11) 0.0300(10) 0.0106(9) 0.0073(8) 0.0117(9)
Fe 0.03231(19) 0.0366(2) 0.0316(2) 0.01135(16) 0.00896(14) 0.01133(14)
Zr 0.03078(14) 0.03623(15) 0.03369(15) 0.01216(11) 0.00505(9) 0.00948(9)

loop_
_atom_type_symbol
_atom_type_description
_atom_type_scat_dispersion_real
_atom_type_scat_dispersion_imag
_atom_type_scat_source
C C 0.0033 0.0016 'International Tables Vol C Tables 4.2.6.8 and 6.1.1.4'
H H 0.0000 0.0000 'International Tables Vol C Tables 4.2.6.8 and 6.1.1.4'
N N 0.0061 0.0033 'International Tables Vol C Tables 4.2.6.8 and 6.1.1.4'
Fe Fe 0.3463 0.8444 'International Tables Vol C Tables 4.2.6.8 and 6.1.1.4'
Zr Zr -2.9673 0.5597 'International Tables Vol C Tables 4.2.6.8 and 6.1.1.4'

loop_
_geom_angle_atom_site_label_1
_geom_angle_atom_site_label_2
_geom_angle_atom_site_label_3
_geom_angle
_geom_angle_site_symmetry_1
N1 C1 C5 128.1(2) .
N1 C1 C2 124.9(2) .
C5 C1 C2 107.0(2) .
N1 C1 Fe 124.54(16) .
C5 C1 Fe 69.40(14) .
C2 C1 Fe 69.17(14) .
C3 C2 C1 108.2(3) .
C3 C2 Fe 69.57(15) .
C1 C2 Fe 69.61(14) .
C3 C2 H2A 125.9 .
C1 C2 H2A 125.9 .
Fe C2 H2A 126.5 .
C4 C3 C2 107.8(3) .
C4 C3 Fe 70.03(16) .
C2 C3 Fe 69.86(15) .
C4 C3 H3A 126.1 .
C2 C3 H3A 126.1 .
Fe C3 H3A 125.6 .
C3 C4 C5 109.1(2) .
C3 C4 Fe 69.61(15) .
C5 C4 Fe 69.71(15) .
C3 C4 H4A 125.5 .
C5 C4 H4A 125.5 .
Fe C4 H4A 126.8 .
C4 C5 C1 107.9(3) .
C4 C5 Fe 69.79(15) .
C1 C5 Fe 69.80(14) .
C4 C5 H5A 126.1 .
C1 C5 H5A 126.1 .
Fe C5 H5A 125.9 .
N2 C6 C10 125.8(2) .
N2 C6 C7 126.9(2) .
C10 C6 C7 107.3(2) .
N2 C6 Fe 129.12(17) .
C10 C6 Fe 68.91(14) .
C7 C6 Fe 69.03(13) .
N2 C6 Zr 43.46(10) .
C10 C6 Zr 122.55(18) .
C7 C6 Zr 110.46(16) .
Fe C6 Zr 86.20(8) .
C8 C7 C6 107.9(2) .
C8 C7 Fe 69.58(15) .
C6 C7 Fe 70.06(14) .
C8 C7 H7A 126.1 .
C6 C7 H7A 126.1 .
Fe C7 H7A 125.9 .
C9 C8 C7 108.4(2) .
C9 C8 Fe 69.66(16) .
C7 C8 Fe 69.81(15) .
C9 C8 H8A 125.8 .
C7 C8 H8A 125.8 .
Fe C8 H8A 126.3 .
C8 C9 C10 108.5(2) .
C8 C9 Fe 69.89(15) .
C10 C9 Fe 69.75(15) .
C8 C9 H9A 125.8 .
C10 C9 H9A 125.8 .
Fe C9 H9A 126.2 .
C9 C10 C6 108.0(2) .
C9 C10 Fe 69.59(15) .
C6 C10 Fe 70.22(14) .
C9 C10 H10A 126.0 .
C6 C10 H10A 126.0 .
Fe C10 H10A 125.7 .
C16 C11 C12 120.1(2) .
C16 C11 N1 120.9(2) .
C12 C11 N1 119.0(2) .
C13 C12 C11 118.6(2) .
C13 C12 C17 119.0(2) .
C11 C12 C17 122.3(2) .
C12 C13 C14 122.6(2) .
C12 C13 H13A 118.7 .
C14 C13 H13A 118.7 .
C15 C14 C13 117.6(2) .
C15 C14 C20 120.9(2) .
C13 C14 C20 121.5(2) .
C14 C15 C16 122.5(2) .
C14 C15 H15A 118.8 .
C16 C15 H15A 118.8 .
C15 C16 C11 118.6(2) .
C15 C16 C23 118.1(2) .
C11 C16 C23 123.3(2) .
C12 C17 C19 112.8(2) .
C12 C17 C18 109.9(2) .
C19 C17 C18 111.6(2) .
C12 C17 H17A 107.5 .
C19 C17 H17A 107.5 .
C18 C17 H17A 107.5 .
C17 C18 H18A 109.5 .
C17 C18 H18B 109.5 .
H18A C18 H18B 109.5 .
C17 C18 H18C 109.5 .
H18A C18 H18C 109.5 .
H18B C18 H18C 109.5 .
C17 C19 H19C 109.5 .
C17 C19 H19B 109.5 .
H19C C19 H19B 109.5 .
C17 C19 H19A 109.5 .
H19C C19 H19A 109.5 .
H19B C19 H19A 109.5 .
C14 C20 C22 113.0(2) .
C14 C20 C21 110.2(2) .
C22 C20 C21 110.6(2) .
C14 C20 H20A 107.6 .
C22 C20 H20A 107.6 .
C21 C20 H20A 107.6 .
C20 C21 H21A 109.5 .
C20 C21 H21B 109.5 .
H21A C21 H21B 109.5 .
C20 C21 H21C 109.5 .
H21A C21 H21C 109.5 .
H21B C21 H21C 109.5 .
C20 C22 H22C 109.5 .
C20 C22 H22B 109.5 .
H22C C22 H22B 109.5 .
C20 C22 H22A 109.5 .
H22C C22 H22A 109.5 .
H22B C22 H22A 109.5 .
C16 C23 C25 112.4(2) .
C16 C23 C24 110.8(2) .
C25 C23 C24 109.4(2) .
C16 C23 H23A 108.0 .
C25 C23 H23A 108.0 .
C24 C23 H23A 108.0 .
C23 C24 H24A 109.5 .
C23 C24 H24B 109.5 .
H24A C24 H24B 109.5 .
C23 C24 H24C 109.5 .
H24A C24 H24C 109.5 .
H24B C24 H24C 109.5 .
C23 C25 H25C 109.5 .
C23 C25 H25B 109.5 .
H25C C25 H25B 109.5 .
C23 C25 H25A 109.5 .
H25C C25 H25A 109.5 .
H25B C25 H25A 109.5 .
C27 C26 C31 119.2(2) .
C27 C26 N2 120.4(2) .
C31 C26 N2 120.3(2) .
C28 C27 C26 119.0(2) .
C28 C27 C32 118.1(2) .
C26 C27 C32 122.9(2) .
C29 C28 C27 123.0(2) .
C29 C28 H28A 118.5 .
C27 C28 H28A 118.5 .
C28 C29 C30 117.3(2) .
C28 C29 C35 121.4(2) .
C30 C29 C35 121.3(2) .
C29 C30 C31 122.8(2) .
C29 C30 H30A 118.6 .
C31 C30 H30A 118.6 .
C30 C31 C26 118.7(2) .
C30 C31 C38 117.4(2) .
C26 C31 C38 123.9(2) .
C27 C32 C34 111.3(2) .
C27 C32 C33 111.8(2) .
C34 C32 C33 109.8(2) .
C27 C32 H32A 107.9 .
C34 C32 H32A 107.9 .
C33 C32 H32A 107.9 .
C32 C33 H33A 109.5 .
C32 C33 H33B 109.5 .
H33A C33 H33B 109.5 .
C32 C33 H33C 109.5 .
H33A C33 H33C 109.5 .
H33B C33 H33C 109.5 .
C32 C34 H34C 109.5 .
C32 C34 H34B 109.5 .
H34C C34 H34B 109.5 .
C32 C34 H34A 109.5 .
H34C C34 H34A 109.5 .
H34B C34 H34A 109.5 .
C29 C35 C36 112.5(2) .
C29 C35 C37 110.8(2) .
C36 C35 C37 111.0(2) .
C29 C35 H35A 107.5 .
C36 C35 H35A 107.5 .
C37 C35 H35A 107.5 .
C35 C36 H36A 109.5 .
C35 C36 H36B 109.5 .
H36A C36 H36B 109.5 .
C35 C36 H36C 109.5 .
H36A C36 H36C 109.5 .
H36B C36 H36C 109.5 .
C35 C37 H37C 109.5 .
C35 C37 H37B 109.5 .
H37C C37 H37B 109.5 .
C35 C37 H37A 109.5 .
H37C C37 H37A 109.5 .
H37B C37 H37A 109.5 .
C31 C38 C39 111.7(2) .
C31 C38 C40 110.8(2) .
C39 C38 C40 109.6(2) .
C31 C38 H38A 108.2 .
C39 C38 H38A 108.2 .
C40 C38 H38A 108.2 .
C38 C39 H39A 109.5 .
C38 C39 H39B 109.5 .
H39A C39 H39B 109.5 .
C38 C39 H39C 109.5 .
H39A C39 H39C 109.5 .
H39B C39 H39C 109.5 .
C38 C40 H40A 109.5 .
C38 C40 H40B 109.5 .
H40A C40 H40B 109.5 .
C38 C40 H40C 109.5 .
H40A C40 H40C 109.5 .
H40B C40 H40C 109.5 .
C42 C41 Zr 109.06(19) .
C42 C41 H41A 109.9 .
Zr C41 H41A 109.9 .
C42 C41 H41B 109.9 .
Zr C41 H41B 109.9 .
H41A C41 H41B 108.3 .
C43 C42 C47 118.5(3) .
C43 C42 C41 122.5(3) .
C47 C42 C41 118.9(3) .
C42 C43 C44 118.0(4) .
C42 C43 H43A 121.0 .
C44 C43 H43A 121.0 .
C45 C44 C43 118.3(4) .
C45 C44 H44A 120.9 .
C43 C44 H44A 120.9 .
C46 C45 C44 122.8(4) .
C46 C45 H45A 118.6 .
C44 C45 H45A 118.6 .
C45 C46 C47 118.3(4) .
C45 C46 H46A 120.9 .
C47 C46 H46A 120.9 .
C46 C47 C42 124.0(4) .
C46 C47 H47A 118.0 .
C42 C47 H47A 118.0 .
C49 C48 Zr 122.98(19) .
C49 C48 H48A 106.6 .
Zr C48 H48A 106.6 .
C49 C48 H48B 106.6 .
Zr C48 H48B 106.6 .
H48A C48 H48B 106.5 .
C54 C49 C50 117.3(3) .
C54 C49 C48 121.2(3) .
C50 C49 C48 121.4(3) .
C51 C50 C49 121.3(3) .
C51 C50 H50A 119.4 .
C49 C50 H50A 119.4 .
C50 C51 C52 121.1(3) .
C50 C51 H51A 119.4 .
C52 C51 H51A 119.4 .
C53 C52 C51 118.1(3) .
C53 C52 H52A 120.9 .
C51 C52 H52A 120.9 .
C52 C53 C54 121.1(3) .
C52 C53 H53A 119.5 .
C54 C53 H53A 119.5 .
C49 C54 C53 121.1(3) .
C49 C54 H54A 119.4 .
C53 C54 H54A 119.4 .
C58 C55 C56 134.8(12) .
C58 C55 C57 100.4(11) .
C56 C55 C57 124.6(8) .
C57 C56 C55 129.3(11) 2_766
C57 C56 H56 115.3 2_766
C55 C56 H56 115.3 .
C56 C57 C55 105.8(11) 2_766
C56 C57 H57 127.1 2_766
C55 C57 H57 127.1 .
C55 C58 H58A 109.5 .
C55 C58 H58B 109.5 .
H58A C58 H58B 109.5 .
C55 C58 H58C 109.5 .
H58A C58 H58C 109.5 .
H58B C58 H58C 109.5 .
C1 N1 C11 117.10(19) .
C1 N1 Zr 110.80(15) .
C11 N1 Zr 132.08(15) .
C6 N2 C26 113.27(19) .
C6 N2 Zr 108.09(14) .
C26 N2 Zr 138.19(16) .
C9 Fe C3 121.61(11) .
C9 Fe C10 40.66(11) .
C3 Fe C10 159.90(11) .
C9 Fe C8 40.45(12) .
C3 Fe C8 103.72(12) .
C10 Fe C8 68.40(12) .
C9 Fe C2 160.32(12) .
C3 Fe C2 40.58(11) .
C10 Fe C2 158.56(11) .
C8 Fe C2 125.39(12) .
C9 Fe C7 68.38(11) .
C3 Fe C7 118.02(12) .
C10 Fe C7 68.77(11) .
C8 Fe C7 40.61(11) .
C2 Fe C7 109.81(12) .
C9 Fe C5 117.01(12) .
C3 Fe C5 68.58(13) .
C10 Fe C5 108.32(12) .
C8 Fe C5 149.56(11) .
C2 Fe C5 68.67(12) .
C7 Fe C5 168.79(11) .
C9 Fe C4 103.48(12) .
C3 Fe C4 40.35(13) .
C10 Fe C4 124.52(12) .
C8 Fe C4 114.70(11) .
C2 Fe C4 67.88(12) .
C7 Fe C4 150.20(12) .
C5 Fe C4 40.50(12) .
C9 Fe C1 153.92(12) .
C3 Fe C1 68.92(11) .
C10 Fe C1 122.59(11) .
C8 Fe C1 165.62(12) .
C2 Fe C1 41.22(11) .
C7 Fe C1 130.86(11) .
C5 Fe C1 40.80(11) .
C4 Fe C1 68.25(11) .
C9 Fe C6 68.44(10) .
C3 Fe C6 155.25(12) .
C10 Fe C6 40.87(10) .
C8 Fe C6 68.43(10) .
C2 Fe C6 123.94(10) .
C7 Fe C6 40.91(10) .
C5 Fe C6 129.99(11) .
C4 Fe C6 164.39(12) .
C1 Fe C6 112.82(10) .
N1 Zr N2 121.78(8) .
N1 Zr C48 104.85(10) .
N2 Zr C48 108.43(9) .
N1 Zr C41 104.96(10) .
N2 Zr C41 104.07(10) .
C48 Zr C41 112.94(11) .
N1 Zr C6 97.77(7) .
N2 Zr C6 28.44(7) .
C48 Zr C6 134.07(9) .
C41 Zr C6 98.59(9) .

loop_
_geom_bond_atom_site_label_1
_geom_bond_atom_site_label_2
_geom_bond_distance
_geom_bond_site_symmetry_2
C1 N1 1.423(3) .
C1 C5 1.429(4) .
C1 C2 1.443(4) .
C1 Fe 2.053(2) .
C2 C3 1.418(4) .
C2 Fe 2.047(3) .
C2 H2A 0.9500 .
C3 C4 1.411(5) .
C3 Fe 2.043(3) .
C3 H3A 0.9500 .
C4 C5 1.418(4) .
C4 Fe 2.049(3) .
C4 H4A 0.9500 .
C5 Fe 2.048(3) .
C5 H5A 0.9500 .
C6 N2 1.429(3) .
C6 C10 1.433(4) .
C6 C7 1.436(4) .
C6 Fe 2.061(2) .
C6 Zr 2.851(2) .
C7 C8 1.420(4) .
C7 Fe 2.047(3) .
C7 H7A 0.9500 .
C8 C9 1.413(4) .
C8 Fe 2.044(3) .
C8 H8A 0.9500 .
C9 C10 1.419(4) .
C9 Fe 2.041(3) .
C9 H9A 0.9500 .
C10 Fe 2.044(3) .
C10 H10A 0.9500 .
C11 C16 1.406(4) .
C11 C12 1.414(3) .
C11 N1 1.441(3) .
C12 C13 1.389(3) .
C12 C17 1.523(4) .
C13 C14 1.391(4) .
C13 H13A 0.9500 .
C14 C15 1.389(3) .
C14 C20 1.517(3) .
C15 C16 1.399(4) .
C15 H15A 0.9500 .
C16 C23 1.523(3) .
C17 C19 1.531(4) .
C17 C18 1.533(4) .
C17 H17A 1.0000 .
C18 H18A 0.9800 .
C18 H18B 0.9800 .
C18 H18C 0.9800 .
C19 H19C 0.9800 .
C19 H19B 0.9800 .
C19 H19A 0.9800 .
C20 C22 1.524(4) .
C20 C21 1.529(4) .
C20 H20A 1.0000 .
C21 H21A 0.9800 .
C21 H21B 0.9800 .
C21 H21C 0.9800 .
C22 H22C 0.9800 .
C22 H22B 0.9800 .
C22 H22A 0.9800 .
C23 C25 1.525(4) .
C23 C24 1.540(4) .
C23 H23A 1.0000 .
C24 H24A 0.9800 .
C24 H24B 0.9800 .
C24 H24C 0.9800 .
C25 H25C 0.9800 .
C25 H25B 0.9800 .
C25 H25A 0.9800 .
C26 C27 1.411(3) .
C26 C31 1.420(3) .
C26 N2 1.447(3) .
C27 C28 1.392(3) .
C27 C32 1.520(4) .
C28 C29 1.383(4) .
C28 H28A 0.9500 .
C29 C30 1.388(4) .
C29 C35 1.522(3) .
C30 C31 1.395(3) .
C30 H30A 0.9500 .
C31 C38 1.523(3) .
C32 C34 1.528(4) .
C32 C33 1.540(4) .
C32 H32A 1.0000 .
C33 H33A 0.9800 .
C33 H33B 0.9800 .
C33 H33C 0.9800 .
C34 H34C 0.9800 .
C34 H34B 0.9800 .
C34 H34A 0.9800 .
C35 C36 1.529(4) .
C35 C37 1.530(4) .
C35 H35A 1.0000 .
C36 H36A 0.9800 .
C36 H36B 0.9800 .
C36 H36C 0.9800 .
C37 H37C 0.9800 .
C37 H37B 0.9800 .
C37 H37A 0.9800 .
C38 C39 1.526(4) .
C38 C40 1.534(4) .
C38 H38A 1.0000 .
C39 H39A 0.9800 .
C39 H39B 0.9800 .
C39 H39C 0.9800 .
C40 H40A 0.9800 .
C40 H40B 0.9800 .
C40 H40C 0.9800 .
C41 C42 1.481(4) .
C41 Zr 2.292(3) .
C41 H41A 0.9900 .
C41 H41B 0.9900 .
C42 C43 1.382(4) .
C42 C47 1.398(4) .
C43 C44 1.458(6) .
C43 H43A 0.9500 .
C44 C45 1.389(7) .
C44 H44A 0.9500 .
C45 C46 1.344(7) .
C45 H45A 0.9500 .
C46 C47 1.348(5) .
C46 H46A 0.9500 .
C47 H47A 0.9500 .
C48 C49 1.530(4) .
C48 Zr 2.224(3) .
C48 H48A 0.9900 .
C48 H48B 0.9900 .
C49 C54 1.391(4) .
C49 C50 1.394(4) .
C50 C51 1.381(5) .
C50 H50A 0.9500 .
C51 C52 1.387(5) .
C51 H51A 0.9500 .
C52 C53 1.377(5) .
C52 H52A 0.9500 .
C53 C54 1.392(5) .
C53 H53A 0.9500 .
C54 H54A 0.9500 .
C55 C58 1.225(14) .
C55 C56 1.389(10) .
C55 C57 1.502(12) .
C56 C57 1.227(15) 2_766
C56 H56 0.9500 .
C57 C56 1.227(15) 2_766
C57 H57 0.9500 .
C58 H58A 0.9800 .
C58 H58B 0.9800 .
C58 H58C 0.9800 .
N1 Zr 2.0523(19) .
N2 Zr 2.063(2) .
